data_4320785
loop_
_publ_author_name
'Robert T. Paine'
'Yun-Chou Tan'
'Xin-Min Gan'

_publ_contact_author 'Robert T. Paine'
_publ_contact_author_email rtpaine@unm.edu
_publ_contact_author_fax 1.505.277.2609
_publ_contact_author_phone 1.505.277.1661
_publ_section_title
;
 Synthesis and Coordination Chemistry of
 2,6-Bis(diphenylphosphinomethyl)phenol P,P'-Dioxides
;
_journal_name_full 'Inorganic Chemistry'
_journal_page_first 7009
_journal_page_last 7013
_journal_paper_doi 10.1021/ic0107633
_journal_volume 40
_journal_year 2001
_chemical_formula_sum 'C42 H48 N3 Nd O14 P2'
_chemical_formula_weight 1025.01
_chemical_name_systematic
;
?
;
_space_group_IT_number 14
_symmetry_cell_setting monoclinic
_symmetry_space_group_name_Hall '-P 2ybc'
_symmetry_space_group_name_H-M 'P 1 21/c 1'
_atom_sites_solution_hydrogens geom
_atom_sites_solution_primary direct
_atom_sites_solution_secondary difmap
_audit_creation_method SHELXL
_cell_angle_alpha 90.00
_cell_angle_beta 103.810(10)
_cell_angle_gamma 90.00
_cell_formula_units_Z 4
_cell_length_a 18.417(3)
_cell_length_b 16.661(2)
_cell_length_c 15.994(2)
_cell_measurement_reflns_used 49
_cell_measurement_temperature 293(2)
_cell_measurement_theta_max 12.50
_cell_measurement_theta_min 2.27
_cell_volume 4765.8(12)
_computing_cell_refinement 'Siemens XSCANS, 1991'
_computing_data_collection 'Siemens XSCANS, 1991'
_computing_data_reduction 'Siemens XSCANS, 1991'
_computing_molecular_graphics 'Siemens SHELXTL Version 5, 1994'
_computing_publication_material 'Siemens SHELXTL Version 5, 1994'
_computing_structure_refinement 'Siemens SHELXTL Version 5, 1994'
_computing_structure_solution 'Siemens SHELXTL Version 5, 1994'
_diffrn_ambient_temperature 293(2)
_diffrn_measurement_device 'Siemens P4'
_diffrn_measurement_method \w
_diffrn_radiation_monochromator graphite
_diffrn_radiation_source 'normal-focus sealed tube'
_diffrn_radiation_type MoK\a
_diffrn_radiation_wavelength 0.71073
_diffrn_reflns_av_R_equivalents 0.0457
_diffrn_reflns_av_sigmaI/netI 0.2020
_diffrn_reflns_limit_h_max 20
_diffrn_reflns_limit_h_min -21
_diffrn_reflns_limit_k_max 1
_diffrn_reflns_limit_k_min -19
_diffrn_reflns_limit_l_max 18
_diffrn_reflns_limit_l_min -1
_diffrn_reflns_number 9015
_diffrn_reflns_theta_max 24.00
_diffrn_reflns_theta_min 1.79
_diffrn_standards_decay_% 7.5%
_diffrn_standards_interval_count 97
_diffrn_standards_number 3
_exptl_absorpt_coefficient_mu 1.221
_exptl_absorpt_correction_T_max 0.942
_exptl_absorpt_correction_T_min 0.903
_exptl_absorpt_correction_type 'emprical via \y scans'
_exptl_crystal_colour 'pale yellow'
_exptl_crystal_density_diffrn 1.429
_exptl_crystal_density_meas ?
_exptl_crystal_description prism
_exptl_crystal_F_000 2092
_exptl_crystal_size_max 0.276
_exptl_crystal_size_mid 0.253
_exptl_crystal_size_min 0.230
_refine_diff_density_max 0.527
_refine_diff_density_min -0.366
_refine_diff_density_rms 0.077
_refine_ls_extinction_method none
_refine_ls_goodness_of_fit_all 1.065
_refine_ls_goodness_of_fit_obs 1.335
_refine_ls_hydrogen_treatment constr
_refine_ls_matrix_type full
_refine_ls_number_parameters 523
_refine_ls_number_reflns 7475
_refine_ls_number_restraints 12
_refine_ls_restrained_S_all 1.065
_refine_ls_restrained_S_obs 1.334
_refine_ls_R_factor_all 0.1077
_refine_ls_R_factor_obs 0.0403
_refine_ls_shift/esd_max -0.186
_refine_ls_shift/esd_mean 0.005
_refine_ls_structure_factor_coef Fsqd
_refine_ls_weighting_scheme 'calc exp(6(sin\q/\l)^2^)/[\s^2^(Fo^2^)+(0.004P)^2^] where P=1/3Fo^2^+2/3Fc^2^'
_refine_ls_wR_factor_all 0.0894
_refine_ls_wR_factor_obs 0.0725
_reflns_number_observed 3397
_reflns_number_total 7475
_reflns_observed_criterion >2sigma(I)
_cod_data_source_file ic0107633_2.cif
_cod_data_source_block rtp976b
_cod_depositor_comments
;
The following automatic conversions were performed:

'_exptl_crystal_density_meas' value 'not measured' was changed to '?'
- the value is perceived as not measured.

Automatic conversion script
Id: cif_fix_values 3008 2015-01-20 13:52:24Z robertas 
;
_cod_original_cell_volume 4765.8(11)
_cod_database_code 4320785

loop_
_symmetry_equiv_pos_as_xyz
'x, y, z'
'x, -y+1/2, z+1/2'
'-x, -y, -z'
'-x, y-1/2, -z-1/2'

loop_
_atom_site_aniso_label
_atom_site_aniso_U_11
_atom_site_aniso_U_22
_atom_site_aniso_U_33
_atom_site_aniso_U_23
_atom_site_aniso_U_13
_atom_site_aniso_U_12
Nd 0.0322(2) 0.0320(2) 0.0383(2) -0.0003(3) 0.00488(13) -0.0004(2)
P1 0.0472(11) 0.0294(10) 0.0393(11) 0.0014(9) 0.0075(9) 0.0008(9)
P2 0.0412(11) 0.0306(10) 0.0485(13) -0.0055(10) 0.0070(10) -0.0033(9)
O1 0.030(2) 0.046(3) 0.049(3) -0.005(3) 0.002(2) -0.002(3)
O2 0.035(2) 0.036(2) 0.042(3) 0.012(3) 0.005(2) 0.009(3)
O3 0.046(3) 0.037(3) 0.044(3) -0.006(3) 0.010(3) -0.009(2)
C1 0.037(3) 0.043(4) 0.041(4) -0.006(5) 0.017(3) -0.004(4)
C2 0.048(4) 0.036(5) 0.037(5) -0.001(4) 0.015(4) -0.008(4)
C3 0.055(5) 0.051(6) 0.033(4) 0.005(4) 0.008(4) 0.000(4)
C4 0.052(4) 0.055(4) 0.037(4) -0.002(5) 0.012(3) 0.001(5)
C5 0.054(5) 0.045(5) 0.041(5) -0.006(4) 0.012(4) 0.000(4)
C6 0.043(4) 0.038(5) 0.040(5) -0.004(4) 0.018(4) -0.002(4)
C7 0.051(5) 0.035(4) 0.045(5) 0.005(4) 0.017(4) -0.006(4)
C8 0.045(4) 0.038(4) 0.049(5) -0.013(4) 0.012(4) 0.000(3)
C9 0.071(5) 0.072(6) 0.047(5) -0.011(6) 0.006(4) 0.013(6)
C1A 0.049(4) 0.040(4) 0.054(5) 0.004(4) 0.004(4) 0.004(4)
C1B 0.048(4) 0.083(7) 0.068(6) 0.000(7) -0.004(4) -0.003(6)
C1C 0.064(5) 0.097(7) 0.073(6) 0.004(8) 0.008(5) -0.021(7)
C1D 0.054(6) 0.153(12) 0.067(7) -0.006(9) 0.001(5) 0.007(7)
C1E 0.079(8) 0.106(10) 0.121(11) 0.025(9) -0.012(8) 0.042(7)
C1F 0.072(6) 0.052(5) 0.118(9) 0.027(6) 0.010(6) 0.023(5)
C1G 0.061(5) 0.031(4) 0.052(5) -0.001(4) 0.012(4) 0.005(4)
C1H 0.164(11) 0.049(6) 0.077(8) -0.026(6) 0.063(8) -0.022(7)
C1I 0.204(14) 0.082(9) 0.070(8) -0.033(7) 0.043(9) -0.020(9)
C1J 0.145(11) 0.057(7) 0.101(10) -0.028(8) 0.009(9) 0.005(7)
C1K 0.191(13) 0.041(6) 0.099(9) -0.009(7) 0.014(9) -0.037(7)
C1L 0.151(10) 0.045(6) 0.086(8) 0.001(6) 0.020(8) -0.030(7)
C2A 0.039(4) 0.036(4) 0.074(6) -0.001(5) 0.002(4) -0.001(4)
C2B 0.057(6) 0.048(5) 0.079(7) 0.015(6) 0.014(6) 0.004(4)
C2C 0.059(6) 0.063(6) 0.102(9) 0.021(6) 0.003(6) 0.010(5)
C2D 0.056(5) 0.039(5) 0.142(10) 0.012(8) -0.006(6) 0.004(5)
C2E 0.089(7) 0.063(7) 0.108(9) -0.001(6) 0.024(7) 0.029(5)
C2F 0.094(7) 0.044(5) 0.074(7) -0.008(5) 0.008(6) 0.018(5)
C2G 0.050(5) 0.040(5) 0.047(5) 0.006(4) 0.007(4) -0.009(4)
C2H 0.057(5) 0.054(5) 0.066(6) -0.015(5) 0.010(5) -0.016(4)
C2I 0.065(6) 0.080(7) 0.089(8) -0.025(6) 0.005(6) -0.026(6)
C2J 0.047(5) 0.103(9) 0.099(9) -0.007(8) -0.001(6) -0.016(6)
C2K 0.062(6) 0.112(10) 0.118(10) -0.015(9) 0.007(7) 0.007(7)
C2L 0.047(5) 0.059(6) 0.087(7) -0.024(6) -0.002(5) 0.000(4)
N1 0.048(4) 0.055(4) 0.053(4) 0.008(4) 0.017(4) 0.007(4)
O1A 0.055(3) 0.041(3) 0.048(3) 0.012(3) 0.018(3) 0.009(2)
O1B 0.049(3) 0.060(4) 0.049(3) 0.013(3) 0.003(3) -0.002(3)
O1C 0.063(4) 0.106(5) 0.139(7) 0.073(5) 0.039(4) -0.008(4)
N2 0.037(3) 0.050(5) 0.057(4) -0.011(4) 0.008(3) -0.010(3)
O2A 0.033(3) 0.051(3) 0.082(4) -0.007(3) 0.016(3) -0.004(2)
O2B 0.048(3) 0.044(3) 0.084(5) -0.004(3) 0.008(3) 0.003(3)
O2C 0.058(3) 0.054(4) 0.115(5) -0.022(4) 0.047(4) -0.024(3)
N3 0.090(6) 0.067(6) 0.051(5) -0.007(5) 0.007(4) -0.036(5)
O3A 0.078(4) 0.068(4) 0.056(3) -0.010(4) 0.021(3) 0.000(4)
O3B 0.069(4) 0.074(5) 0.066(4) -0.015(4) -0.010(3) 0.001(3)
O3C 0.144(6) 0.128(7) 0.056(4) -0.034(5) 0.012(4) -0.049(6)

loop_
_atom_site_label
_atom_site_type_symbol
_atom_site_fract_x
_atom_site_fract_y
_atom_site_fract_z
_atom_site_U_iso_or_equiv
_atom_site_thermal_displace_type
_atom_site_occupancy
_atom_site_calc_flag
_atom_site_refinement_flags
_atom_site_disorder_group
Nd Nd 0.15116(2) 0.04568(2) -0.12824(3) 0.03479(10) Uani 1 d . .
P1 P 0.25582(10) -0.11641(11) 0.00811(13) 0.0391(5) Uani 1 d . .
P2 P 0.22426(10) 0.22332(12) 0.01383(14) 0.0407(5) Uani 1 d . .
O1 O 0.1395(2) 0.0401(4) 0.0327(3) 0.0427(12) Uani 1 d . .
H1 H 0.1018(34) 0.0542(49) 0.0306(46) 0.053 Uiso 1 d . .
O2 O 0.2400(2) -0.0467(3) -0.0528(3) 0.0385(10) Uani 1 d . .
O3 O 0.2139(2) 0.1565(3) -0.0501(3) 0.0423(13) Uani 1 d . .
C1 C 0.1975(3) 0.0444(5) 0.1061(4) 0.039(2) Uani 1 d . .
C2 C 0.2319(4) -0.0262(4) 0.1402(5) 0.039(2) Uani 1 d . .
C3 C 0.2911(4) -0.0231(5) 0.2137(5) 0.047(2) Uani 1 d . .
H3 H 0.3139(4) -0.0708(5) 0.2362(5) 0.059 Uiso 1 calc R .
C4 C 0.3171(4) 0.0497(6) 0.2545(4) 0.048(2) Uani 1 d . .
C5 C 0.2817(4) 0.1187(5) 0.2169(5) 0.047(2) Uani 1 d . .
H5 H 0.2983(4) 0.1679(5) 0.2416(5) 0.059 Uiso 1 calc R .
C6 C 0.2224(4) 0.1181(4) 0.1438(5) 0.039(2) Uani 1 d . .
C7 C 0.2096(4) -0.1057(4) 0.0940(5) 0.043(2) Uani 1 d . .
H7A H 0.1559(4) -0.1073(4) 0.0712(5) 0.054 Uiso 1 calc R .
H7B H 0.2235(4) -0.1498(4) 0.1343(5) 0.054 Uiso 1 calc R .
C8 C 0.1888(4) 0.1967(4) 0.1065(5) 0.044(2) Uani 1 d . .
H8A H 0.2012(4) 0.2385(4) 0.1497(5) 0.055 Uiso 1 calc R .
H8B H 0.1347(4) 0.1919(4) 0.0895(5) 0.055 Uiso 1 calc R .
C9 C 0.3826(4) 0.0521(5) 0.3343(4) 0.065(2) Uani 1 d D .
C9A C 0.3959(8) 0.1357(6) 0.3758(10) 0.071(5) Uiso 0.52 d PD 1
H9A1 H 0.3514(8) 0.1533(6) 0.3918(10) 0.089 Uiso 0.52 calc PR 1
H9A2 H 0.4081(8) 0.1729(6) 0.3354(10) 0.089 Uiso 0.52 calc PR 1
H9A3 H 0.4365(8) 0.1331(6) 0.4262(10) 0.089 Uiso 0.52 calc PR 1
C9B C 0.4528(7) 0.0237(10) 0.3088(11) 0.099(7) Uiso 0.52 d PD 1
H9B1 H 0.4943(7) 0.0249(10) 0.3583(11) 0.123 Uiso 0.52 calc PR 1
H9B2 H 0.4629(7) 0.0584(10) 0.2651(11) 0.123 Uiso 0.52 calc PR 1
H9B3 H 0.4455(7) -0.0302(10) 0.2870(11) 0.123 Uiso 0.52 calc PR 1
C9C C 0.3659(11) -0.0061(9) 0.4027(11) 0.115(8) Uiso 0.52 d PD 1
H9C1 H 0.3216(11) 0.0112(9) 0.4193(11) 0.144 Uiso 0.52 calc PR 1
H9C2 H 0.4074(11) -0.0063(9) 0.4523(11) 0.144 Uiso 0.52 calc PR 1
H9C3 H 0.3584(11) -0.0592(9) 0.3791(11) 0.144 Uiso 0.52 calc PR 1
C9D C 0.4223(9) -0.0297(6) 0.3524(11) 0.081(6) Uiso 0.48 d PD 2
H9D1 H 0.4405(9) -0.0456(6) 0.3034(11) 0.101 Uiso 0.48 calc PR 2
H9D2 H 0.3876(9) -0.0692(6) 0.3630(11) 0.101 Uiso 0.48 calc PR 2
H9D3 H 0.4634(9) -0.0253(6) 0.4019(11) 0.101 Uiso 0.48 calc PR 2
C9E C 0.3541(11) 0.0763(11) 0.4128(10) 0.092(7) Uiso 0.48 d PD 2
H9E1 H 0.3951(11) 0.0777(11) 0.4627(10) 0.115 Uiso 0.48 calc PR 2
H9E2 H 0.3177(11) 0.0379(11) 0.4216(10) 0.115 Uiso 0.48 calc PR 2
H9E3 H 0.3314(11) 0.1285(11) 0.4035(10) 0.115 Uiso 0.48 calc PR 2
C9F C 0.4404(10) 0.1137(9) 0.3191(16) 0.112(8) Uiso 0.48 d PD 2
H9F1 H 0.4581(10) 0.0981(9) 0.2697(16) 0.140 Uiso 0.48 calc PR 2
H9F2 H 0.4817(10) 0.1157(9) 0.3688(16) 0.140 Uiso 0.48 calc PR 2
H9F3 H 0.4175(10) 0.1657(9) 0.3094(16) 0.140 Uiso 0.48 calc PR 2
C1A C 0.3556(4) -0.1201(4) 0.0566(5) 0.049(2) Uani 1 d . .
C1B C 0.3968(4) -0.0533(7) 0.0486(5) 0.069(3) Uani 1 d . .
H1B H 0.3738(4) -0.0091(7) 0.0176(5) 0.087 Uiso 1 calc R .
C1C C 0.4735(5) -0.0515(7) 0.0871(6) 0.080(3) Uani 1 d . .
H1C H 0.5025(5) -0.0068(7) 0.0823(6) 0.099 Uiso 1 calc R .
C1D C 0.5045(5) -0.1189(9) 0.1325(7) 0.094(4) Uani 1 d . .
H1D H 0.5552(5) -0.1187(9) 0.1597(7) 0.117 Uiso 1 calc R .
C1E C 0.4641(6) -0.1838(8) 0.1385(8) 0.108(5) Uani 1 d . .
H1E H 0.4871(6) -0.2288(8) 0.1675(8) 0.135 Uiso 1 calc R .
C1F C 0.3883(5) -0.1849(5) 0.1020(7) 0.083(3) Uani 1 d . .
H1F H 0.3598(5) -0.2296(5) 0.1084(7) 0.103 Uiso 1 calc R .
C1G C 0.2288(4) -0.2109(4) -0.0449(5) 0.049(2) Uani 1 d . .
C1H C 0.2339(6) -0.2176(6) -0.1281(6) 0.091(4) Uani 1 d . .
H1H H 0.2478(6) -0.1740(6) -0.1569(6) 0.113 Uiso 1 calc R .
C1I C 0.2173(8) -0.2930(7) -0.1697(7) 0.117(5) Uani 1 d . .
H1I H 0.2218(8) -0.2990(7) -0.2260(7) 0.147 Uiso 1 calc R .
C1J C 0.1957(7) -0.3542(7) -0.1304(8) 0.104(4) Uani 1 d . .
H1J H 0.1887(7) -0.4038(7) -0.1579(8) 0.131 Uiso 1 calc R .
C1K C 0.1832(7) -0.3468(6) -0.0495(8) 0.113(4) Uani 1 d . .
H1K H 0.1628(7) -0.3886(6) -0.0241(8) 0.142 Uiso 1 calc R .
C1L C 0.2022(6) -0.2745(6) -0.0073(7) 0.095(4) Uani 1 d . .
H1L H 0.1967(6) -0.2691(6) 0.0487(7) 0.119 Uiso 1 calc R .
C2A C 0.1767(4) 0.3137(5) -0.0325(6) 0.052(2) Uani 1 d . .
C2B C 0.1715(4) 0.3278(5) -0.1189(6) 0.062(3) Uani 1 d . .
H2B H 0.1933(4) 0.2924(5) -0.1506(6) 0.077 Uiso 1 calc R .
C2C C 0.1341(4) 0.3942(6) -0.1575(7) 0.077(3) Uani 1 d . .
H2C H 0.1314(4) 0.4042(6) -0.2154(7) 0.097 Uiso 1 calc R .
C2D C 0.1007(4) 0.4458(6) -0.1119(8) 0.084(3) Uani 1 d . .
H2D H 0.0743(4) 0.4900(6) -0.1389(8) 0.105 Uiso 1 calc R .
C2E C 0.1062(5) 0.4319(6) -0.0253(7) 0.086(3) Uani 1 d . .
H2E H 0.0832(5) 0.4667(6) 0.0058(7) 0.108 Uiso 1 calc R .
C2F C 0.1457(5) 0.3670(5) 0.0146(6) 0.073(3) Uani 1 d . .
H2F H 0.1513(5) 0.3591(5) 0.0734(6) 0.091 Uiso 1 calc R .
C2G C 0.3230(4) 0.2446(4) 0.0502(5) 0.047(2) Uani 1 d . .
C2H C 0.3476(4) 0.3128(5) 0.0995(5) 0.060(2) Uani 1 d . .
H2H H 0.3136(4) 0.3491(5) 0.1128(5) 0.075 Uiso 1 calc R .
C2I C 0.4238(5) 0.3250(6) 0.1281(6) 0.080(3) Uani 1 d . .
H2I H 0.4410(5) 0.3702(6) 0.1611(6) 0.100 Uiso 1 calc R .
C2J C 0.4738(5) 0.2734(7) 0.1094(7) 0.086(3) Uani 1 d . .
H2J H 0.5246(5) 0.2832(7) 0.1298(7) 0.108 Uiso 1 calc R .
C2K C 0.4502(5) 0.2057(7) 0.0602(7) 0.100(4) Uani 1 d . .
H2K H 0.4847(5) 0.1705(7) 0.0463(7) 0.125 Uiso 1 calc R .
C2L C 0.3736(4) 0.1914(5) 0.0319(6) 0.068(3) Uani 1 d . .
H2L H 0.3568(4) 0.1454(5) 0.0003(6) 0.084 Uiso 1 calc R .
N1 N 0.2617(3) 0.1294(4) -0.2084(4) 0.051(2) Uani 1 d . .
O1A O 0.2825(3) 0.0711(3) -0.1589(3) 0.0471(13) Uani 1 d . .
O1B O 0.1918(3) 0.1399(3) -0.2364(3) 0.0539(15) Uani 1 d . .
O1C O 0.3056(3) 0.1758(4) -0.2273(5) 0.100(3) Uani 1 d . .
N2 N 0.0238(3) -0.0623(4) -0.1005(4) 0.049(2) Uani 1 d . .
O2A O 0.0839(3) -0.0897(3) -0.1123(4) 0.0550(15) Uani 1 d . .
O2B O 0.0144(3) 0.0116(3) -0.1045(4) 0.060(2) Uani 1 d . .
O2C O -0.0249(3) -0.1079(3) -0.0852(4) 0.071(2) Uani 1 d . .
N3 N 0.1084(4) -0.0289(5) -0.2993(5) 0.071(2) Uani 1 d . .
O3A O 0.1705(3) -0.0466(4) -0.2462(4) 0.0665(15) Uani 1 d . .
O3B O 0.0660(3) 0.0182(4) -0.2736(4) 0.074(2) Uani 1 d . .
O3C O 0.0935(4) -0.0619(5) -0.3707(4) 0.112(3) Uani 1 d . .
C1S C 0.0137(5) 0.2082(6) -0.1877(6) 0.074(3) Uiso 1 d . .
C2S C 0.0080(6) 0.2224(8) -0.2798(8) 0.138(5) Uiso 1 d . .
H2S1 H 0.0435(6) 0.1891(8) -0.2988(8) 0.172 Uiso 1 calc R .
H2S2 H 0.0185(6) 0.2778(8) -0.2886(8) 0.172 Uiso 1 calc R .
H2S3 H -0.0416(6) 0.2096(8) -0.3120(8) 0.172 Uiso 1 calc R .
C3S C -0.0309(6) 0.2475(7) -0.1368(8) 0.138(5) Uiso 1 d . .
H3S1 H -0.0167(6) 0.2281(7) -0.0787(8) 0.173 Uiso 1 calc R .
H3S2 H -0.0828(6) 0.2362(7) -0.1607(8) 0.173 Uiso 1 calc R .
H3S3 H -0.0227(6) 0.3044(7) -0.1373(8) 0.173 Uiso 1 calc R .
O1S O 0.0604(5) 0.1575(5) -0.1593(6) 0.047(2) Uiso 0.69 d P 1
O2S O 0.0598(10) 0.1609(12) -0.1222(13) 0.047(5) Uiso 0.31 d P 2
C4S C 0.6635(7) 0.1137(8) 0.2906(9) 0.117(4) Uiso 1 d . .
C5S C 0.6247(6) 0.0932(8) 0.2035(8) 0.137(5) Uiso 1 d . .
H5S1 H 0.6122(6) 0.1415(8) 0.1703(8) 0.172 Uiso 1 calc R .
H5S2 H 0.5797(6) 0.0645(8) 0.2044(8) 0.172 Uiso 1 calc R .
H5S3 H 0.6563(6) 0.0602(8) 0.1780(8) 0.172 Uiso 1 calc R .
C6S C 0.6883(7) 0.0499(9) 0.3537(9) 0.167(6) Uiso 1 d . .
H6S1 H 0.7129(7) 0.0731(9) 0.4080(9) 0.209 Uiso 1 calc R .
H6S2 H 0.7224(7) 0.0151(9) 0.3341(9) 0.209 Uiso 1 calc R .
H6S3 H 0.6458(7) 0.0195(9) 0.3605(9) 0.209 Uiso 1 calc R .
O3S O 0.6943(5) 0.1830(6) 0.3019(6) 0.149(4) Uiso 1 d . .

loop_
_atom_type_symbol
_atom_type_description
_atom_type_scat_dispersion_real
_atom_type_scat_dispersion_imag
_atom_type_scat_source
C C 0.0033 0.0016 'International Tables Vol C Tables 4.2.6.8 and 6.1.1.4'
H H 0.0000 0.0000 'International Tables Vol C Tables 4.2.6.8 and 6.1.1.4'
N N 0.0061 0.0033 'International Tables Vol C Tables 4.2.6.8 and 6.1.1.4'
O O 0.0106 0.0060 'International Tables Vol C Tables 4.2.6.8 and 6.1.1.4'
P P 0.1023 0.0942 'International Tables Vol C Tables 4.2.6.8 and 6.1.1.4'
Nd Nd -0.1943 3.0179 'International Tables Vol C Tables 4.2.6.8 and 6.1.1.4'

loop_
_geom_angle_atom_site_label_1
_geom_angle_atom_site_label_2
_geom_angle_atom_site_label_3
_geom_angle
_geom_angle_site_symmetry_1
_geom_angle_site_symmetry_3
_geom_angle_publ_flag
O2 Nd O3 92.7(2) . . ?
O2 Nd O1S 161.4(2) . . ?
O3 Nd O1S 74.9(2) . . ?
O2 Nd O3B 123.9(2) . . ?
O3 Nd O3B 138.3(2) . . ?
O1S Nd O3B 73.1(2) . . ?
O2 Nd O3A 77.3(2) . . ?
O3 Nd O3A 136.9(2) . . ?
O1S Nd O3A 121.2(3) . . ?
O3B Nd O3A 50.7(2) . . ?
O2 Nd O2S 148.1(5) . . ?
O3 Nd O2S 68.8(4) . . ?
O3B Nd O2S 84.3(5) . . ?
O3A Nd O2S 133.9(5) . . ?
O2 Nd O1B 117.7(2) . . ?
O3 Nd O1B 72.3(2) . . ?
O1S Nd O1B 72.4(2) . . ?
O3B Nd O1B 73.0(2) . . ?
O3A Nd O1B 75.7(2) . . ?
O2S Nd O1B 82.4(5) . . ?
O2 Nd O2A 71.0(2) . . ?
O3 Nd O2A 143.4(2) . . ?
O1S Nd O2A 110.9(2) . . ?
O3B Nd O2A 74.2(2) . . ?
O3A Nd O2A 72.7(2) . . ?
O2S Nd O2A 108.1(4) . . ?
O1B Nd O2A 144.3(2) . . ?
O2 Nd O1A 69.02(15) . . ?
O3 Nd O1A 67.4(2) . . ?
O1S Nd O1A 116.8(2) . . ?
O3B Nd O1A 104.9(2) . . ?
O3A Nd O1A 69.9(2) . . ?
O2S Nd O1A 121.9(4) . . ?
O1B Nd O1A 49.09(15) . . ?
O2A Nd O1A 129.72(15) . . ?
O2 Nd O1 71.67(15) . . ?
O3 Nd O1 69.8(2) . . ?
O1S Nd O1 90.8(2) . . ?
O3B Nd O1 135.9(2) . . ?
O3A Nd O1 140.1(2) . . ?
O2S Nd O1 77.5(5) . . ?
O1B Nd O1 141.5(2) . . ?
O2A Nd O1 73.9(2) . . ?
O1A Nd O1 118.93(14) . . ?
O2 Nd O2B 110.4(2) . . ?
O3 Nd O2B 116.3(2) . . ?
O1S Nd O2B 65.0(2) . . ?
O3B Nd O2B 72.2(2) . . ?
O3A Nd O2B 106.3(2) . . ?
O2S Nd O2B 60.6(4) . . ?
O1B Nd O2B 130.8(2) . . ?
O2A Nd O2B 47.5(2) . . ?
O1A Nd O2B 176.2(2) . . ?
O1 Nd O2B 63.8(2) . . ?
O2 Nd N3 101.5(2) . . ?
O3 Nd N3 144.1(2) . . ?
O1S Nd N3 96.5(3) . . ?
O3B Nd N3 24.9(2) . . ?
O3A Nd N3 25.9(2) . . ?
O2S Nd N3 108.6(5) . . ?
O1B Nd N3 71.8(2) . . ?
O2A Nd N3 72.4(2) . . ?
O1A Nd N3 87.0(2) . . ?
O1 Nd N3 146.0(2) . . ?
O2B Nd N3 89.5(2) . . ?
O2 P1 C7 111.6(3) . . ?
O2 P1 C1G 112.5(3) . . ?
C7 P1 C1G 108.7(4) . . ?
O2 P1 C1A 108.8(3) . . ?
C7 P1 C1A 107.1(4) . . ?
C1G P1 C1A 108.0(4) . . ?
O3 P2 C2G 108.8(3) . . ?
O3 P2 C2A 111.7(3) . . ?
C2G P2 C2A 108.7(3) . . ?
O3 P2 C8 111.4(3) . . ?
C2G P2 C8 108.4(3) . . ?
C2A P2 C8 107.8(4) . . ?
C1 O1 Nd 126.8(3) . . ?
C1 O1 H1 123.8(60) . . ?
Nd O1 H1 104.1(59) . . ?
P1 O2 Nd 147.3(2) . . ?
P2 O3 Nd 155.4(3) . . ?
C2 C1 O1 118.5(7) . . ?
C2 C1 C6 120.2(6) . . ?
O1 C1 C6 121.3(8) . . ?
C1 C2 C3 119.4(7) . . ?
C1 C2 C7 120.1(7) . . ?
C3 C2 C7 120.3(7) . . ?
C2 C3 C4 122.1(7) . . ?
C2 C3 H3 119.0(4) . . ?
C4 C3 H3 119.0(4) . . ?
C5 C4 C3 116.2(6) . . ?
C5 C4 C9 122.4(8) . . ?
C3 C4 C9 121.4(8) . . ?
C4 C5 C6 123.4(7) . . ?
C4 C5 H5 118.3(5) . . ?
C6 C5 H5 118.3(5) . . ?
C5 C6 C1 118.6(7) . . ?
C5 C6 C8 119.4(7) . . ?
C1 C6 C8 122.0(7) . . ?
C2 C7 P1 109.7(5) . . ?
C2 C7 H7A 109.7(4) . . ?
P1 C7 H7A 109.7(3) . . ?
C2 C7 H7B 109.7(4) . . ?
P1 C7 H7B 109.7(2) . . ?
H7A C7 H7B 108.2 . . ?
C6 C8 P2 110.0(5) . . ?
C6 C8 H8A 109.7(4) . . ?
P2 C8 H8A 109.7(2) . . ?
C6 C8 H8B 109.7(4) . . ?
P2 C8 H8B 109.7(2) . . ?
H8A C8 H8B 108.2 . . ?
C9B C9 C4 108.7(8) . . ?
C9E C9 C4 109.5(9) . . ?
C9B C9 C9A 109.9(7) . . ?
C4 C9 C9A 113.2(9) . . ?
C9E C9 C9F 109.9(13) . . ?
C4 C9 C9F 108.8(10) . . ?
C9E C9 C9D 108.7(7) . . ?
C4 C9 C9D 112.2(9) . . ?
C9F C9 C9D 107.8(6) . . ?
C9B C9 C9C 108.7(7) . . ?
C4 C9 C9C 108.9(9) . . ?
C9A C9 C9C 107.4(7) . . ?
C9 C9A H9A1 109.5(6) . . ?
C9 C9A H9A2 109.5(6) . . ?
H9A1 C9A H9A2 109.5 . . ?
C9 C9A H9A3 109.5(6) . . ?
H9A1 C9A H9A3 109.5 . . ?
H9A2 C9A H9A3 109.5 . . ?
C9 C9B H9B1 109.5(7) . . ?
C9 C9B H9B2 109.5(7) . . ?
H9B1 C9B H9B2 109.5 . . ?
C9 C9B H9B3 109.5(6) . . ?
H9B1 C9B H9B3 109.5 . . ?
H9B2 C9B H9B3 109.5 . . ?
C9 C9C H9C1 109.5(7) . . ?
C9 C9C H9C2 109.5(8) . . ?
H9C1 C9C H9C2 109.5 . . ?
C9 C9C H9C3 109.5(7) . . ?
H9C1 C9C H9C3 109.5 . . ?
H9C2 C9C H9C3 109.5 . . ?
C9 C9D H9D1 109.5(6) . . ?
C9 C9D H9D2 109.5(6) . . ?
H9D1 C9D H9D2 109.5 . . ?
C9 C9D H9D3 109.5(7) . . ?
H9D1 C9D H9D3 109.5 . . ?
H9D2 C9D H9D3 109.5 . . ?
C9 C9E H9E1 109.5(8) . . ?
C9 C9E H9E2 109.5(8) . . ?
H9E1 C9E H9E2 109.5 . . ?
C9 C9E H9E3 109.5(7) . . ?
H9E1 C9E H9E3 109.5 . . ?
H9E2 C9E H9E3 109.5 . . ?
C9 C9F H9F1 109.5(9) . . ?
C9 C9F H9F2 109.5(9) . . ?
H9F1 C9F H9F2 109.5 . . ?
C9 C9F H9F3 109.5(7) . . ?
H9F1 C9F H9F3 109.5 . . ?
H9F2 C9F H9F3 109.5 . . ?
C1F C1A C1B 120.8(8) . . ?
C1F C1A P1 121.9(7) . . ?
C1B C1A P1 117.3(6) . . ?
C1A C1B C1C 119.9(10) . . ?
C1A C1B H1B 120.0(5) . . ?
C1C C1B H1B 120.0(7) . . ?
C1D C1C C1B 117.4(10) . . ?
C1D C1C H1C 121.3(6) . . ?
C1B C1C H1C 121.3(7) . . ?
C1E C1D C1C 121.9(10) . . ?
C1E C1D H1D 119.0(7) . . ?
C1C C1D H1D 119.0(6) . . ?
C1D C1E C1F 120.6(11) . . ?
C1D C1E H1E 119.7(7) . . ?
C1F C1E H1E 119.7(7) . . ?
C1A C1F C1E 119.3(10) . . ?
C1A C1F H1F 120.3(5) . . ?
C1E C1F H1F 120.3(7) . . ?
C1H C1G C1L 118.8(9) . . ?
C1H C1G P1 117.2(7) . . ?
C1L C1G P1 123.9(7) . . ?
C1G C1H C1I 118.3(10) . . ?
C1G C1H H1H 120.8(5) . . ?
C1I C1H H1H 120.8(7) . . ?
C1J C1I C1H 121.3(11) . . ?
C1J C1I H1I 119.3(7) . . ?
C1H C1I H1I 119.3(7) . . ?
C1I C1J C1K 121.4(11) . . ?
C1I C1J H1J 119.3(7) . . ?
C1K C1J H1J 119.3(7) . . ?
C1J C1K C1L 117.3(11) . . ?
C1J C1K H1K 121.3(7) . . ?
C1L C1K H1K 121.3(8) . . ?
C1G C1L C1K 122.3(11) . . ?
C1G C1L H1L 118.8(6) . . ?
C1K C1L H1L 118.8(7) . . ?
C2F C2A C2B 119.9(8) . . ?
C2F C2A P2 122.5(7) . . ?
C2B C2A P2 117.6(7) . . ?
C2C C2B C2A 119.8(10) . . ?
C2C C2B H2B 120.1(7) . . ?
C2A C2B H2B 120.1(5) . . ?
C2D C2C C2B 120.6(11) . . ?
C2D C2C H2C 119.7(6) . . ?
C2B C2C H2C 119.7(7) . . ?
C2C C2D C2E 119.7(10) . . ?
C2C C2D H2D 120.2(6) . . ?
C2E C2D H2D 120.2(6) . . ?
C2F C2E C2D 120.1(10) . . ?
C2F C2E H2E 119.9(7) . . ?
C2D C2E H2E 119.9(6) . . ?
C2E C2F C2A 119.8(10) . . ?
C2E C2F H2F 120.1(7) . . ?
C2A C2F H2F 120.1(5) . . ?
C2L C2G C2H 120.2(7) . . ?
C2L C2G P2 119.3(6) . . ?
C2H C2G P2 120.5(6) . . ?
C2I C2H C2G 118.2(8) . . ?
C2I C2H H2H 120.9(6) . . ?
C2G C2H H2H 120.9(5) . . ?
C2J C2I C2H 121.8(9) . . ?
C2J C2I H2I 119.1(6) . . ?
C2H C2I H2I 119.1(6) . . ?
C2I C2J C2K 120.6(9) . . ?
C2I C2J H2J 119.7(6) . . ?
C2K C2J H2J 119.7(6) . . ?
C2J C2K C2L 118.6(10) . . ?
C2J C2K H2K 120.7(6) . . ?
C2L C2K H2K 120.7(6) . . ?
C2G C2L C2K 120.6(9) . . ?
C2G C2L H2L 119.7(5) . . ?
C2K C2L H2L 119.7(6) . . ?
O1C N1 O1A 122.0(6) . . ?
O1C N1 O1B 120.5(7) . . ?
O1A N1 O1B 117.5(6) . . ?
O1C N1 Nd 165.6(6) . . ?
O1A N1 Nd 60.4(3) . . ?
O1B N1 Nd 58.7(4) . . ?
N1 O1A Nd 94.9(4) . . ?
N1 O1B Nd 96.4(4) . . ?
O2C N2 O2B 121.1(7) . . ?
O2C N2 O2A 120.8(6) . . ?
O2B N2 O2A 118.1(6) . . ?
N2 O2A Nd 99.0(4) . . ?
N2 O2B Nd 95.3(4) . . ?
O3C N3 O3B 124.4(9) . . ?
O3C N3 O3A 118.3(9) . . ?
O3B N3 O3A 117.2(7) . . ?
O3C N3 Nd 177.2(7) . . ?
O3B N3 Nd 58.4(4) . . ?
O3A N3 Nd 58.9(4) . . ?
N3 O3A Nd 95.2(5) . . ?
N3 O3B Nd 96.7(5) . . ?
O1S C1S C3S 123.6(11) . . ?
O2S C1S C3S 99.0(12) . . ?
O1S C1S C2S 111.2(10) . . ?
O2S C1S C2S 135.7(13) . . ?
C3S C1S C2S 125.2(10) . . ?
C1S C2S H2S1 109.5(6) . . ?
C1S C2S H2S2 109.5(7) . . ?
H2S1 C2S H2S2 109.5 . . ?
C1S C2S H2S3 109.5(6) . . ?
H2S1 C2S H2S3 109.5 . . ?
H2S2 C2S H2S3 109.5 . . ?
C1S C3S H3S1 109.5(7) . . ?
C1S C3S H3S2 109.5(6) . . ?
H3S1 C3S H3S2 109.5 . . ?
C1S C3S H3S3 109.5(6) . . ?
H3S1 C3S H3S3 109.5 . . ?
H3S2 C3S H3S3 109.5 . . ?
C1S O1S Nd 169.8(9) . . ?
C1S O2S Nd 132.0(13) . . ?
O3S C4S C5S 116.7(13) . . ?
O3S C4S C6S 120.2(13) . . ?
C5S C4S C6S 119.7(13) . . ?
C4S C5S H5S1 109.5(8) . . ?
C4S C5S H5S2 109.5(8) . . ?
H5S1 C5S H5S2 109.5 . . ?
C4S C5S H5S3 109.5(7) . . ?
H5S1 C5S H5S3 109.5 . . ?
H5S2 C5S H5S3 109.5 . . ?
C4S C6S H6S1 109.5(8) . . ?
C4S C6S H6S2 109.5(8) . . ?
H6S1 C6S H6S2 109.5 . . ?
C4S C6S H6S3 109.5(8) . . ?
H6S1 C6S H6S3 109.5 . . ?
H6S2 C6S H6S3 109.5 . . ?

loop_
_geom_bond_atom_site_label_1
_geom_bond_atom_site_label_2
_geom_bond_distance
_geom_bond_site_symmetry_2
_geom_bond_publ_flag
Nd O2 2.359(4) . ?
Nd O3 2.370(5) . ?
Nd O1S 2.472(9) . ?
Nd O3B 2.517(6) . ?
Nd O3A 2.525(6) . ?
Nd O2S 2.57(2) . ?
Nd O1B 2.575(5) . ?
Nd O2A 2.615(5) . ?
Nd O1A 2.615(5) . ?
Nd O1 2.635(5) . ?
Nd O2B 2.695(5) . ?
Nd N3 2.936(8) . ?
P1 O2 1.498(5) . ?
P1 C7 1.789(7) . ?
P1 C1G 1.801(8) . ?
P1 C1A 1.818(7) . ?
P2 O3 1.493(5) . ?
P2 C2G 1.807(7) . ?
P2 C2A 1.809(8) . ?
P2 C8 1.812(8) . ?
O1 C1 1.387(7) . ?
O1 H1 0.73(6) . ?
C1 C2 1.386(10) . ?
C1 C6 1.397(10) . ?
C2 C3 1.399(10) . ?
C2 C7 1.525(10) . ?
C3 C4 1.407(11) . ?
C3 H3 0.93 . ?
C4 C5 1.385(10) . ?
C4 C9 1.533(9) . ?
C5 C6 1.397(10) . ?
C5 H5 0.93 . ?
C6 C8 1.509(10) . ?
C7 H7A 0.97 . ?
C7 H7B 0.97 . ?
C8 H8A 0.97 . ?
C8 H8B 0.97 . ?
C9 C9B 1.520(8) . ?
C9 C9E 1.527(9) . ?
C9 C9A 1.538(8) . ?
C9 C9F 1.539(9) . ?
C9 C9D 1.540(8) . ?
C9 C9C 1.547(9) . ?
C9A H9A1 0.96 . ?
C9A H9A2 0.96 . ?
C9A H9A3 0.96 . ?
C9B H9B1 0.96 . ?
C9B H9B2 0.96 . ?
C9B H9B3 0.96 . ?
C9C H9C1 0.96 . ?
C9C H9C2 0.96 . ?
C9C H9C3 0.96 . ?
C9D H9D1 0.96 . ?
C9D H9D2 0.96 . ?
C9D H9D3 0.96 . ?
C9E H9E1 0.96 . ?
C9E H9E2 0.96 . ?
C9E H9E3 0.96 . ?
C9F H9F1 0.96 . ?
C9F H9F2 0.96 . ?
C9F H9F3 0.96 . ?
C1A C1F 1.359(10) . ?
C1A C1B 1.370(11) . ?
C1B C1C 1.400(10) . ?
C1B H1B 0.93 . ?
C1C C1D 1.384(15) . ?
C1C H1C 0.93 . ?
C1D C1E 1.329(15) . ?
C1D H1D 0.93 . ?
C1E C1F 1.378(12) . ?
C1E H1E 0.93 . ?
C1F H1F 0.93 . ?
C1G C1H 1.359(11) . ?
C1G C1L 1.367(11) . ?
C1H C1I 1.421(13) . ?
C1H H1H 0.93 . ?
C1I C1J 1.308(15) . ?
C1I H1I 0.93 . ?
C1J C1K 1.37(2) . ?
C1J H1J 0.93 . ?
C1K C1L 1.384(13) . ?
C1K H1K 0.93 . ?
C1L H1L 0.93 . ?
C2A C2F 1.374(11) . ?
C2A C2B 1.382(12) . ?
C2B C2C 1.369(11) . ?
C2B H2B 0.93 . ?
C2C C2D 1.365(13) . ?
C2C H2C 0.93 . ?
C2D C2E 1.383(13) . ?
C2D H2D 0.93 . ?
C2E C2F 1.373(12) . ?
C2E H2E 0.93 . ?
C2F H2F 0.93 . ?
C2G C2L 1.367(10) . ?
C2G C2H 1.396(10) . ?
C2H C2I 1.385(10) . ?
C2H H2H 0.93 . ?
C2I C2J 1.344(13) . ?
C2I H2I 0.93 . ?
C2J C2K 1.384(14) . ?
C2J H2J 0.93 . ?
C2K C2L 1.395(11) . ?
C2K H2K 0.93 . ?
C2L H2L 0.93 . ?
N1 O1C 1.208(7) . ?
N1 O1A 1.253(7) . ?
N1 O1B 1.269(7) . ?
N2 O2C 1.243(7) . ?
N2 O2B 1.243(8) . ?
N2 O2A 1.253(7) . ?
N3 O3C 1.237(9) . ?
N3 O3B 1.245(9) . ?
N3 O3A 1.286(8) . ?
C1S O1S 1.214(11) . ?
C1S O2S 1.42(2) . ?
C1S C3S 1.443(13) . ?
C1S C2S 1.471(13) . ?
C2S H2S1 0.96 . ?
C2S H2S2 0.96 . ?
C2S H2S3 0.96 . ?
C3S H3S1 0.96 . ?
C3S H3S2 0.96 . ?
C3S H3S3 0.96 . ?
C4S O3S 1.280(14) . ?
C4S C5S 1.45(2) . ?
C4S C6S 1.46(2) . ?
C5S H5S1 0.96 . ?
C5S H5S2 0.96 . ?
C5S H5S3 0.96 . ?
C6S H6S1 0.96 . ?
C6S H6S2 0.96 . ?
C6S H6S3 0.96 . ?
